data_2221612
loop_
_publ_author_name
'NizamMohideen, M.'
'Damodiran, M.'
'SubbiahPandi, A.'
'Perumal, P. T.'

_publ_section_title
3-(6-Benzyloxy-2,2-dimethylperhydrofuro[2,3-<i>d</i>][1,3]dioxol-5-yl)-5-(4-bromophenyl)-2-phenylperhydropyrrolo[3,4-<i>d</i>]isoxazole-4,6-dione
_journal_coeditor_code BT2932
_journal_issue 5
_journal_name_full 'Acta Crystallographica Section E'
_journal_page_first o1156
_journal_paper_doi 10.1107/S1600536809015104
_journal_volume 65
_journal_year 2009
_chemical_formula_iupac 'C31 H29 Br N2 O7'
_chemical_formula_moiety 'C31 H29 Br N2 O7'
_chemical_formula_sum 'C31 H29 Br N2 O7'
_chemical_formula_weight 621.47
_chemical_name_systematic
;
3-(6-Benzyloxy-2,2-dimethylperhydrofuro[2,3-<i>d</i>][1,3]dioxol-5-yl)-
5-(4-bromophenyl)-2-phenylperhydropyrrolo[3,4-<i>d</i>]isoxazole-4,6-dione
;
_space_group_IT_number 4
_symmetry_cell_setting monoclinic
_symmetry_space_group_name_Hall 'P 2yb'
_symmetry_space_group_name_H-M 'P 1 21 1'
_atom_sites_solution_hydrogens geom
_atom_sites_solution_primary direct
_atom_sites_solution_secondary difmap
_audit_creation_method SHELXL-97
_cell_angle_alpha 90.00
_cell_angle_beta 117.578(2)
_cell_angle_gamma 90.00
_cell_formula_units_Z 2
_cell_length_a 15.0680(12)
_cell_length_b 6.6801(5)
_cell_length_c 15.8550(12)
_cell_measurement_reflns_used 5502
_cell_measurement_temperature 293(2)
_cell_measurement_theta_max 25
_cell_measurement_theta_min 2.5
_cell_volume 1414.57(19)
_computing_cell_refinement 'APEX2 and SAINT (Bruker, 2004)'
_computing_data_collection 'APEX2 (Bruker, 2004)'
_computing_data_reduction 'SAINT and XPREP (Bruker, 2004)'
_computing_molecular_graphics 'ORTEP-3 (Farrugia, 1997)'
_computing_publication_material 'SHELXL97 (Sheldrick, 2008) and PLATON (Spek, 2009)'
_computing_structure_refinement 'SHELXL97 (Sheldrick, 2008)'
_computing_structure_solution 'SHELXS97 (Sheldrick, 2008)'
_diffrn_ambient_temperature 293(2)
_diffrn_measured_fraction_theta_full 1.000
_diffrn_measured_fraction_theta_max 0.996
_diffrn_measurement_device_type
;
Bruker Kappa APEXII CCD
;
_diffrn_measurement_method '\w and \f'
_diffrn_radiation_monochromator graphite
_diffrn_radiation_source 'fine-focus sealed tube'
_diffrn_radiation_type MoK\a
_diffrn_radiation_wavelength 0.71073
_diffrn_reflns_av_R_equivalents 0.0273
_diffrn_reflns_av_sigmaI/netI 0.0695
_diffrn_reflns_limit_h_max 22
_diffrn_reflns_limit_h_min -22
_diffrn_reflns_limit_k_max 8
_diffrn_reflns_limit_k_min -9
_diffrn_reflns_limit_l_max 23
_diffrn_reflns_limit_l_min -23
_diffrn_reflns_number 20450
_diffrn_reflns_theta_full 25.00
_diffrn_reflns_theta_max 31.65
_diffrn_reflns_theta_min 1.45
_exptl_absorpt_coefficient_mu 1.505
_exptl_absorpt_correction_T_max 0.740
_exptl_absorpt_correction_T_min 0.734
_exptl_absorpt_correction_type multi-scan
_exptl_absorpt_process_details '(SADABS; Bruker 2004)'
_exptl_crystal_colour Colourless
_exptl_crystal_density_diffrn 1.459
_exptl_crystal_density_method 'not measured'
_exptl_crystal_description Needle
_exptl_crystal_F_000 640
_exptl_crystal_size_max 0.3
_exptl_crystal_size_mid 0.2
_exptl_crystal_size_min 0.2
_refine_diff_density_max 0.660
_refine_diff_density_min -0.376
_refine_ls_abs_structure_details 'Flack (1983), 3886 Friedel pairs'
_refine_ls_abs_structure_Flack -0.001(8)
_refine_ls_extinction_method none
_refine_ls_goodness_of_fit_ref 1.000
_refine_ls_hydrogen_treatment constr
_refine_ls_matrix_type full
_refine_ls_number_parameters 372
_refine_ls_number_reflns 9003
_refine_ls_number_restraints 1
_refine_ls_restrained_S_all 1.000
_refine_ls_R_factor_all 0.0861
_refine_ls_R_factor_gt 0.0421
_refine_ls_shift/su_max 0.001
_refine_ls_shift/su_mean 0.000
_refine_ls_structure_factor_coef Fsqd
_refine_ls_weighting_details 'calc w=1/[\s^2^(Fo^2^)+(0.066P)^2^] where P=(Fo^2^+2Fc^2^)/3'
_refine_ls_weighting_scheme calc
_refine_ls_wR_factor_gt 0.1049
_refine_ls_wR_factor_ref 0.1380
_reflns_number_gt 5502
_reflns_number_total 9003
_reflns_threshold_expression I>2\s(I)
_cod_data_source_file bt2932.cif
_cod_data_source_block I
_cod_depositor_comments
;
The following automatic conversions were performed:
'_symmetry_cell_setting' value 'Monoclinic' changed to 'monoclinic'
according to '/home/saulius/struct/CIF-dictionaries/cif_core.dic'
dictionary named 'cif_core.dic' version 2.4.1 from
2010-06-29.

'_exptl_absorpt_correction_type' value 'Multi-scan' changed
to 'multi-scan' according to
'/home/saulius/struct/CIF-dictionaries/cif_core.dic' dictionary named
'cif_core.dic' version 2.4.1 from 2010-06-29.

Automatic conversion script
Id: cif_fix_enum 1527 2010-12-29 10:47:43Z saulius 

The following automatic conversions were performed:

'_symmetry_cell_setting' value 'Monoclinic' changed to 'monoclinic'
according to /home/saulius/struct/CIF-dictionaries/cif_core.dic
dictionary named 'cif_core.dic' version 2.4.1 from
2010-06-29.

'_exptl_absorpt_correction_type' value 'Multi-scan'
changed to 'multi-scan' according to
/home/saulius/struct/CIF-dictionaries/cif_core.dic dictionary named
'cif_core.dic' version 2.4.1 from 2010-06-29.

Automatic conversion script
Id: cif_fix_values 1715 2011-07-08 13:25:40Z adriana 
;
_cod_original_sg_symbol_H-M 'P 21'
_cod_database_code 2221612
_cod_database_fobs_code 2221612

loop_
_symmetry_equiv_pos_as_xyz
'x, y, z'
'-x, y+1/2, -z'

loop_
_atom_site_type_symbol
_atom_site_label
_atom_site_fract_x
_atom_site_fract_y
_atom_site_fract_z
_atom_site_U_iso_or_equiv
_atom_site_adp_type
_atom_site_calc_flag
_atom_site_refinement_flags
_atom_site_occupancy
_atom_site_disorder_assembly
_atom_site_disorder_group
C C1 0.64016(18) 0.3845(4) 0.35916(18) 0.0430(6) Uani d . 1 . .
H H1 0.6865 0.4725 0.4028 0.052 Uiso calc R 1 . .
C C2 0.5464(2) 0.4517(5) 0.2949(2) 0.0524(7) Uani d . 1 . .
H H2 0.5293 0.5853 0.2952 0.063 Uiso calc R 1 . .
C C3 0.4785(2) 0.3213(5) 0.2304(2) 0.0557(7) Uani d . 1 . .
C C4 0.5020(2) 0.1225(5) 0.2294(2) 0.0576(8) Uani d . 1 . .
H H4 0.4553 0.0349 0.1858 0.069 Uiso calc R 1 . .
C C5 0.5958(2) 0.0545(4) 0.2940(2) 0.0462(6) Uani d . 1 . .
H H5 0.6125 -0.0796 0.2942 0.055 Uiso calc R 1 . .
C C6 0.66469(18) 0.1858(4) 0.35820(16) 0.0359(5) Uani d . 1 . .
C C7 0.7771(2) -0.0588(4) 0.47898(17) 0.0415(5) Uani d . 1 . .
C C8 0.85005(18) 0.2249(4) 0.45433(17) 0.0381(5) Uani d . 1 . .
C C9 0.93114(18) 0.1327(4) 0.54302(17) 0.0370(5) Uani d . 1 . .
H H9 0.9931 0.1105 0.5385 0.044 Uiso calc R 1 . .
C C10 0.88614(19) -0.0602(4) 0.55592(17) 0.0427(5) Uani d . 1 . .
H H10 0.9220 -0.1772 0.5498 0.051 Uiso calc R 1 . .
C C11 0.94837(17) 0.2561(3) 0.63122(16) 0.0340(5) Uani d . 1 . .
H H11 0.9266 0.3948 0.6132 0.041 Uiso calc R 1 . .
C C12 1.05597(18) 0.2501(4) 0.70747(16) 0.0352(5) Uani d . 1 . .
H H12 1.0775 0.1109 0.7240 0.042 Uiso calc R 1 . .
C C13 1.07749(18) 0.3678(3) 0.79726(16) 0.0347(5) Uani d . 1 . .
H H13 1.0594 0.2926 0.8402 0.042 Uiso calc R 1 . .
C C14 1.18993(18) 0.3982(4) 0.83916(16) 0.0379(5) Uani d . 1 . .
H H14 1.2135 0.5202 0.8776 0.045 Uiso calc R 1 . .
C C15 1.20853(17) 0.3989(4) 0.75221(16) 0.0402(5) Uani d . 1 . .
H H15 1.2319 0.5306 0.7437 0.048 Uiso calc R 1 . .
C C16 1.3149(2) 0.1722(4) 0.86285(19) 0.0447(6) Uani d . 1 . .
C C17 1.3205(3) -0.0535(6) 0.8586(3) 0.0690(9) Uani d . 1 . .
H H17A 1.3361 -0.1092 0.9197 0.104 Uiso calc R 1 . .
H H17B 1.3718 -0.0898 0.8415 0.104 Uiso calc R 1 . .
H H17C 1.2572 -0.1047 0.8118 0.104 Uiso calc R 1 . .
C C18 1.4135(2) 0.2643(7) 0.9303(3) 0.0759(11) Uani d . 1 . .
H H18A 1.4063 0.4071 0.9304 0.114 Uiso calc R 1 . .
H H18B 1.4629 0.2314 0.9104 0.114 Uiso calc R 1 . .
H H18C 1.4342 0.2134 0.9933 0.114 Uiso calc R 1 . .
C C19 0.9839(2) 0.6190(4) 0.82909(19) 0.0432(6) Uani d . 1 . .
H H19A 0.9439 0.5111 0.8349 0.052 Uiso calc R 1 . .
H H19B 0.9392 0.7302 0.7980 0.052 Uiso calc R 1 . .
C C20 1.05951(18) 0.6836(3) 0.92725(17) 0.0359(5) Uani d . 1 . .
C C21 1.0676(2) 0.5854(4) 1.00695(19) 0.0453(6) Uani d . 1 . .
H H21 1.0286 0.4729 1.0005 0.054 Uiso calc R 1 . .
C C22 1.1336(2) 0.6541(5) 1.0960(2) 0.0557(7) Uani d . 1 . .
H H22 1.1379 0.5884 1.1495 0.067 Uiso calc R 1 . .
C C23 1.1925(2) 0.8162(5) 1.1073(2) 0.0600(8) Uani d . 1 . .
H H23 1.2366 0.8609 1.1680 0.072 Uiso calc R 1 . .
C C24 1.1866(2) 0.9139(5) 1.0285(2) 0.0587(7) Uani d . 1 . .
H H24 1.2271 1.0242 1.0356 0.070 Uiso calc R 1 . .
C C25 1.1202(2) 0.8473(4) 0.9390(2) 0.0471(6) Uani d . 1 . .
H H25 1.1162 0.9134 0.8857 0.057 Uiso calc R 1 . .
C C26 0.78715(19) 0.2237(4) 0.63967(16) 0.0380(5) Uani d . 1 . .
C C27 0.7611(2) 0.4255(5) 0.6230(2) 0.0486(6) Uani d . 1 . .
H H27 0.8081 0.5200 0.6270 0.058 Uiso calc R 1 . .
C C28 0.6640(3) 0.4843(6) 0.6006(3) 0.0656(9) Uani d . 1 . .
H H28 0.6465 0.6187 0.5886 0.079 Uiso calc R 1 . .
C C29 0.5940(2) 0.3490(6) 0.5957(3) 0.0699(10) Uani d . 1 . .
H H29 0.5294 0.3901 0.5807 0.084 Uiso calc R 1 . .
C C30 0.6209(2) 0.1490(6) 0.6135(2) 0.0645(9) Uani d . 1 . .
H H30 0.5737 0.0551 0.6100 0.077 Uiso calc R 1 . .
C C31 0.7164(2) 0.0883(5) 0.6361(2) 0.0511(7) Uani d . 1 . .
H H31 0.7336 -0.0460 0.6492 0.061 Uiso calc R 1 . .
N N1 0.76087(15) 0.1169(3) 0.42650(14) 0.0342(4) Uani d . 1 . .
N N2 0.88766(16) 0.1595(3) 0.66968(14) 0.0367(4) Uani d . 1 . .
O O1 0.85721(15) 0.3700(3) 0.41335(14) 0.0592(6) Uani d . 1 . .
O O2 0.71522(18) -0.1839(3) 0.46666(16) 0.0608(6) Uani d . 1 . .
O O3 0.89191(14) -0.0499(3) 0.64921(12) 0.0442(4) Uani d . 1 . .
O O4 1.11759(13) 0.3476(3) 0.67218(12) 0.0419(4) Uani d . 1 . .
O O5 1.28173(14) 0.2528(3) 0.77001(14) 0.0501(5) Uani d . 1 . .
O O6 1.23964(13) 0.2227(3) 0.88938(12) 0.0419(4) Uani d . 1 . .
O O7 1.02692(15) 0.5529(3) 0.77010(13) 0.0429(4) Uani d . 1 . .
Br Br1 0.35138(3) 0.41736(8) 0.14395(3) 0.1005(2) Uani d . 1 . .

loop_
_atom_site_aniso_label
_atom_site_aniso_U_11
_atom_site_aniso_U_22
_atom_site_aniso_U_33
_atom_site_aniso_U_12
_atom_site_aniso_U_13
_atom_site_aniso_U_23
C1 0.0417(13) 0.0400(13) 0.0428(13) -0.0072(11) 0.0157(11) -0.0124(11)
C2 0.0489(15) 0.0478(14) 0.0581(17) 0.0043(12) 0.0228(13) -0.0084(13)
C3 0.0343(14) 0.0731(19) 0.0541(18) 0.0086(13) 0.0158(13) -0.0138(14)
C4 0.0374(14) 0.0683(19) 0.0611(18) -0.0091(13) 0.0177(13) -0.0319(15)
C5 0.0384(13) 0.0423(12) 0.0578(17) -0.0065(11) 0.0222(12) -0.0192(12)
C6 0.0352(12) 0.0398(12) 0.0353(12) -0.0065(9) 0.0185(10) -0.0070(9)
C7 0.0558(15) 0.0311(11) 0.0400(13) -0.0054(11) 0.0244(11) -0.0081(10)
C8 0.0340(12) 0.0461(13) 0.0338(12) -0.0050(10) 0.0153(10) -0.0001(10)
C9 0.0329(12) 0.0425(12) 0.0357(12) 0.0009(9) 0.0161(10) 0.0006(10)
C10 0.0530(14) 0.0315(11) 0.0431(14) 0.0070(11) 0.0218(11) 0.0019(10)
C11 0.0334(11) 0.0352(11) 0.0328(11) 0.0030(9) 0.0149(9) 0.0044(9)
C12 0.0341(12) 0.0363(11) 0.0350(12) -0.0004(9) 0.0158(10) 0.0014(9)
C13 0.0381(12) 0.0349(11) 0.0329(11) 0.0004(9) 0.0181(10) 0.0045(9)
C14 0.0393(11) 0.0383(11) 0.0316(11) -0.0032(10) 0.0127(9) -0.0022(10)
C15 0.0358(11) 0.0427(12) 0.0385(12) -0.0072(10) 0.0142(10) 0.0027(11)
C16 0.0345(13) 0.0587(15) 0.0402(13) 0.0000(11) 0.0166(11) 0.0047(12)
C17 0.076(2) 0.0624(19) 0.080(2) 0.0156(18) 0.0458(19) 0.0102(17)
C18 0.0406(18) 0.111(3) 0.064(2) -0.0090(18) 0.0140(16) -0.008(2)
C19 0.0424(14) 0.0470(14) 0.0435(14) 0.0091(11) 0.0227(12) 0.0013(11)
C20 0.0380(12) 0.0380(12) 0.0371(12) 0.0077(10) 0.0219(10) 0.0018(10)
C21 0.0496(15) 0.0464(14) 0.0456(15) 0.0005(12) 0.0268(13) 0.0069(11)
C22 0.0602(18) 0.0670(18) 0.0401(15) 0.0136(15) 0.0234(14) 0.0121(13)
C23 0.0455(16) 0.077(2) 0.0481(17) 0.0061(15) 0.0141(13) -0.0170(15)
C24 0.0553(16) 0.0568(16) 0.0696(19) -0.0134(15) 0.0337(14) -0.0139(16)
C25 0.0585(17) 0.0401(13) 0.0524(16) -0.0017(11) 0.0338(14) 0.0016(11)
C26 0.0387(13) 0.0487(13) 0.0282(11) -0.0048(10) 0.0167(10) -0.0032(10)
C27 0.0428(13) 0.0461(14) 0.0596(16) 0.0018(12) 0.0259(12) 0.0012(13)
C28 0.0530(19) 0.071(2) 0.078(2) 0.0156(15) 0.0347(17) 0.0065(17)
C29 0.0366(15) 0.108(3) 0.067(2) 0.0044(16) 0.0253(15) -0.008(2)
C30 0.0486(18) 0.088(3) 0.065(2) -0.0179(17) 0.0339(16) -0.0119(18)
C31 0.0508(16) 0.0582(16) 0.0496(16) -0.0155(13) 0.0278(13) -0.0062(13)
N1 0.0341(10) 0.0343(9) 0.0339(10) -0.0038(7) 0.0155(8) -0.0032(8)
N2 0.0378(10) 0.0365(10) 0.0355(10) -0.0027(8) 0.0166(8) -0.0001(8)
O1 0.0442(10) 0.0710(13) 0.0481(11) -0.0187(9) 0.0092(8) 0.0213(10)
O2 0.0768(15) 0.0417(10) 0.0591(13) -0.0238(10) 0.0274(12) -0.0086(9)
O3 0.0540(10) 0.0345(8) 0.0416(9) 0.0038(8) 0.0198(8) 0.0092(7)
O4 0.0365(9) 0.0575(11) 0.0325(8) -0.0067(8) 0.0167(7) -0.0015(7)
O5 0.0431(11) 0.0668(12) 0.0457(10) 0.0046(9) 0.0250(9) 0.0085(9)
O6 0.0403(10) 0.0494(10) 0.0364(9) 0.0036(8) 0.0180(8) 0.0072(7)
O7 0.0575(11) 0.0388(9) 0.0350(9) 0.0079(8) 0.0235(8) 0.0037(7)
Br1 0.0491(2) 0.1229(4) 0.0909(3) 0.0303(2) -0.00047(17) -0.0247(3)

loop_
_atom_type_symbol
_atom_type_description
_atom_type_scat_dispersion_real
_atom_type_scat_dispersion_imag
_atom_type_scat_source
C C 0.0033 0.0016 'International Tables Vol C Tables 4.2.6.8 and 6.1.1.4'
H H 0.0000 0.0000 'International Tables Vol C Tables 4.2.6.8 and 6.1.1.4'
N N 0.0061 0.0033 'International Tables Vol C Tables 4.2.6.8 and 6.1.1.4'
O O 0.0106 0.0060 'International Tables Vol C Tables 4.2.6.8 and 6.1.1.4'
Br Br -0.2901 2.4595 'International Tables Vol C Tables 4.2.6.8 and 6.1.1.4'

loop_
_geom_angle_atom_site_label_1
_geom_angle_atom_site_label_2
_geom_angle_atom_site_label_3
_geom_angle_site_symmetry_1
_geom_angle_site_symmetry_3
_geom_angle
_geom_angle_publ_flag
C2 C1 C6 . . 119.5(2) ?
C2 C1 H1 . . 120.2 ?
C6 C1 H1 . . 120.2 ?
C3 C2 C1 . . 120.0(3) ?
C3 C2 H2 . . 120.0 ?
C1 C2 H2 . . 120.0 ?
C2 C3 C4 . . 120.9(3) ?
C2 C3 Br1 . . 119.0(2) ?
C4 C3 Br1 . . 120.2(2) ?
C3 C4 C5 . . 119.3(3) ?
C3 C4 H4 . . 120.4 ?
C5 C4 H4 . . 120.4 ?
C6 C5 C4 . . 119.9(3) ?
C6 C5 H5 . . 120.1 ?
C4 C5 H5 . . 120.1 ?
C1 C6 C5 . . 120.4(2) ?
C1 C6 N1 . . 119.1(2) ?
C5 C6 N1 . . 120.5(2) ?
O2 C7 N1 . . 125.6(3) ?
O2 C7 C10 . . 126.5(2) ?
N1 C7 C10 . . 107.9(2) ?
O1 C8 N1 . . 123.9(2) ?
O1 C8 C9 . . 126.9(2) ?
N1 C8 C9 . . 109.2(2) ?
C8 C9 C10 . . 104.74(19) ?
C8 C9 C11 . . 110.7(2) ?
C10 C9 C11 . . 103.35(19) ?
C8 C9 H9 . . 112.5 ?
C10 C9 H9 . . 112.5 ?
C11 C9 H9 . . 112.5 ?
O3 C10 C9 . . 106.3(2) ?
O3 C10 C7 . . 110.5(2) ?
C9 C10 C7 . . 105.72(19) ?
O3 C10 H10 . . 111.4 ?
C9 C10 H10 . . 111.4 ?
C7 C10 H10 . . 111.4 ?
N2 C11 C12 . . 107.55(18) ?
N2 C11 C9 . . 105.52(19) ?
C12 C11 C9 . . 112.38(19) ?
N2 C11 H11 . . 110.4 ?
C12 C11 H11 . . 110.4 ?
C9 C11 H11 . . 110.4 ?
O4 C12 C11 . . 108.86(18) ?
O4 C12 C13 . . 103.47(18) ?
C11 C12 C13 . . 114.83(19) ?
O4 C12 H12 . . 109.8 ?
C11 C12 H12 . . 109.8 ?
C13 C12 H12 . . 109.8 ?
O7 C13 C14 . . 110.6(2) ?
O7 C13 C12 . . 108.39(18) ?
C14 C13 C12 . . 100.91(18) ?
O7 C13 H13 . . 112.1 ?
C14 C13 H13 . . 112.1 ?
C12 C13 H13 . . 112.1 ?
O6 C14 C13 . . 109.06(19) ?
O6 C14 C15 . . 103.8(2) ?
C13 C14 C15 . . 103.82(17) ?
O6 C14 H14 . . 113.1 ?
C13 C14 H14 . . 113.1 ?
C15 C14 H14 . . 113.1 ?
O5 C15 O4 . . 111.0(2) ?
O5 C15 C14 . . 105.81(19) ?
O4 C15 C14 . . 107.62(18) ?
O5 C15 H15 . . 110.8 ?
O4 C15 H15 . . 110.8 ?
C14 C15 H15 . . 110.8 ?
O6 C16 O5 . . 105.7(2) ?
O6 C16 C18 . . 110.7(2) ?
O5 C16 C18 . . 109.9(3) ?
O6 C16 C17 . . 108.6(2) ?
O5 C16 C17 . . 109.3(3) ?
C18 C16 C17 . . 112.5(3) ?
C16 C17 H17A . . 109.5 ?
C16 C17 H17B . . 109.5 ?
H17A C17 H17B . . 109.5 ?
C16 C17 H17C . . 109.5 ?
H17A C17 H17C . . 109.5 ?
H17B C17 H17C . . 109.5 ?
C16 C18 H18A . . 109.5 ?
C16 C18 H18B . . 109.5 ?
H18A C18 H18B . . 109.5 ?
C16 C18 H18C . . 109.5 ?
H18A C18 H18C . . 109.5 ?
H18B C18 H18C . . 109.5 ?
O7 C19 C20 . . 114.1(2) ?
O7 C19 H19A . . 108.7 ?
C20 C19 H19A . . 108.7 ?
O7 C19 H19B . . 108.7 ?
C20 C19 H19B . . 108.7 ?
H19A C19 H19B . . 107.6 ?
C21 C20 C25 . . 118.8(2) ?
C21 C20 C19 . . 121.0(2) ?
C25 C20 C19 . . 120.2(2) ?
C22 C21 C20 . . 119.8(3) ?
C22 C21 H21 . . 120.1 ?
C20 C21 H21 . . 120.1 ?
C23 C22 C21 . . 121.2(3) ?
C23 C22 H22 . . 119.4 ?
C21 C22 H22 . . 119.4 ?
C22 C23 C24 . . 119.7(3) ?
C22 C23 H23 . . 120.2 ?
C24 C23 H23 . . 120.2 ?
C25 C24 C23 . . 119.5(3) ?
C25 C24 H24 . . 120.2 ?
C23 C24 H24 . . 120.2 ?
C24 C25 C20 . . 120.9(3) ?
C24 C25 H25 . . 119.5 ?
C20 C25 H25 . . 119.5 ?
C31 C26 C27 . . 118.8(3) ?
C31 C26 N2 . . 119.8(2) ?
C27 C26 N2 . . 121.1(2) ?
C28 C27 C26 . . 119.5(3) ?
C28 C27 H27 . . 120.3 ?
C26 C27 H27 . . 120.3 ?
C29 C28 C27 . . 121.3(3) ?
C29 C28 H28 . . 119.3 ?
C27 C28 H28 . . 119.3 ?
C28 C29 C30 . . 118.8(3) ?
C28 C29 H29 . . 120.6 ?
C30 C29 H29 . . 120.6 ?
C31 C30 C29 . . 120.6(3) ?
C31 C30 H30 . . 119.7 ?
C29 C30 H30 . . 119.7 ?
C30 C31 C26 . . 120.9(3) ?
C30 C31 H31 . . 119.5 ?
C26 C31 H31 . . 119.5 ?
C7 N1 C8 . . 111.6(2) ?
C7 N1 C6 . . 124.2(2) ?
C8 N1 C6 . . 124.1(2) ?
C26 N2 O3 . . 111.51(19) ?
C26 N2 C11 . . 120.00(19) ?
O3 N2 C11 . . 103.42(17) ?
N2 O3 C10 . . 106.78(17) ?
C15 O4 C12 . . 106.98(17) ?
C15 O5 C16 . . 109.83(19) ?
C14 O6 C16 . . 108.42(18) ?
C13 O7 C19 . . 114.50(18) ?

loop_
_geom_bond_atom_site_label_1
_geom_bond_atom_site_label_2
_geom_bond_site_symmetry_2
_geom_bond_distance
_geom_bond_publ_flag
C1 C2 . 1.379(4) ?
C1 C6 . 1.380(4) ?
C1 H1 . 0.9300 ?
C2 C3 . 1.372(4) ?
C2 H2 . 0.9300 ?
C3 C4 . 1.377(5) ?
C3 Br1 . 1.878(3) ?
C4 C5 . 1.384(4) ?
C4 H4 . 0.9300 ?
C5 C6 . 1.380(3) ?
C5 H5 . 0.9300 ?
C6 N1 . 1.425(3) ?
C7 O2 . 1.198(3) ?
C7 N1 . 1.393(3) ?
C7 C10 . 1.527(4) ?
C8 O1 . 1.199(3) ?
C8 N1 . 1.405(3) ?
C8 C9 . 1.503(3) ?
C9 C10 . 1.513(4) ?
C9 C11 . 1.538(3) ?
C9 H9 . 0.9800 ?
C10 O3 . 1.443(3) ?
C10 H10 . 0.9800 ?
C11 N2 . 1.464(3) ?
C11 C12 . 1.509(3) ?
C11 H11 . 0.9800 ?
C12 O4 . 1.442(3) ?
C12 C13 . 1.524(3) ?
C12 H12 . 0.9800 ?
C13 O7 . 1.411(3) ?
C13 C14 . 1.520(3) ?
C13 H13 . 0.9800 ?
C14 O6 . 1.420(3) ?
C14 C15 . 1.529(3) ?
C14 H14 . 0.9800 ?
C15 O5 . 1.400(3) ?
C15 O4 . 1.413(3) ?
C15 H15 . 0.9800 ?
C16 O6 . 1.421(3) ?
C16 O5 . 1.423(3) ?
C16 C18 . 1.502(4) ?
C16 C17 . 1.513(5) ?
C17 H17A . 0.9600 ?
C17 H17B . 0.9600 ?
C17 H17C . 0.9600 ?
C18 H18A . 0.9600 ?
C18 H18B . 0.9600 ?
C18 H18C . 0.9600 ?
C19 O7 . 1.433(3) ?
C19 C20 . 1.505(4) ?
C19 H19A . 0.9700 ?
C19 H19B . 0.9700 ?
C20 C21 . 1.378(3) ?
C20 C25 . 1.382(4) ?
C21 C22 . 1.376(4) ?
C21 H21 . 0.9300 ?
C22 C23 . 1.359(5) ?
C22 H22 . 0.9300 ?
C23 C24 . 1.375(5) ?
C23 H23 . 0.9300 ?
C24 C25 . 1.377(4) ?
C24 H24 . 0.9300 ?
C25 H25 . 0.9300 ?
C26 C31 . 1.379(4) ?
C26 C27 . 1.395(4) ?
C26 N2 . 1.427(3) ?
C27 C28 . 1.392(4) ?
C27 H27 . 0.9300 ?
C28 C29 . 1.364(5) ?
C28 H28 . 0.9300 ?
C29 C30 . 1.386(6) ?
C29 H29 . 0.9300 ?
C30 C31 . 1.374(4) ?
C30 H30 . 0.9300 ?
C31 H31 . 0.9300 ?
N2 O3 . 1.444(3) ?

loop_
_geom_hbond_atom_site_label_D
_geom_hbond_atom_site_label_H
_geom_hbond_atom_site_label_A
_geom_hbond_site_symmetry_A
_geom_hbond_distance_DH
_geom_hbond_distance_HA
_geom_hbond_distance_DA
_geom_hbond_angle_DHA
C1 H1 O2 1_565 0.93 2.46 3.273(3) 145.4
C5 H5 O5 2_746 0.93 2.52 3.198(3) 130.4
C9 H9 O1 2_746 0.98 2.58 3.418(3) 143.5
C19 H19B O3 1_565 0.97 2.58 3.360(3) 137.2
C17 H17b Cg1 2_546 0.96 2.86 3.720(4) 150
C21 H21 Cg2 2_545 0.93 2.67 3.559(7) 160

loop_
_geom_torsion_atom_site_label_1
_geom_torsion_atom_site_label_2
_geom_torsion_atom_site_label_3
_geom_torsion_atom_site_label_4
_geom_torsion_site_symmetry_1
_geom_torsion_site_symmetry_2
_geom_torsion_site_symmetry_3
_geom_torsion_site_symmetry_4
_geom_torsion
_geom_torsion_publ_flag
C6 C1 C2 C3 . . . . -0.2(4) ?
C1 C2 C3 C4 . . . . 0.7(5) ?
C1 C2 C3 Br1 . . . . 179.9(2) ?
C2 C3 C4 C5 . . . . -0.5(5) ?
Br1 C3 C4 C5 . . . . -179.7(2) ?
C3 C4 C5 C6 . . . . -0.3(5) ?
C2 C1 C6 C5 . . . . -0.5(4) ?
C2 C1 C6 N1 . . . . -178.4(2) ?
C4 C5 C6 C1 . . . . 0.8(4) ?
C4 C5 C6 N1 . . . . 178.6(2) ?
O1 C8 C9 C10 . . . . -172.5(3) ?
N1 C8 C9 C10 . . . . 9.1(3) ?
O1 C8 C9 C11 . . . . 76.7(3) ?
N1 C8 C9 C11 . . . . -101.7(2) ?
C8 C9 C10 O3 . . . . -123.0(2) ?
C11 C9 C10 O3 . . . . -7.1(2) ?
C8 C9 C10 C7 . . . . -5.5(2) ?
C11 C9 C10 C7 . . . . 110.4(2) ?
O2 C7 C10 O3 . . . . -63.6(3) ?
N1 C7 C10 O3 . . . . 114.9(2) ?
O2 C7 C10 C9 . . . . -178.2(3) ?
N1 C7 C10 C9 . . . . 0.3(2) ?
C8 C9 C11 N2 . . . . 95.2(2) ?
C10 C9 C11 N2 . . . . -16.4(2) ?
C8 C9 C11 C12 . . . . -147.9(2) ?
C10 C9 C11 C12 . . . . 100.5(2) ?
N2 C11 C12 O4 . . . . -179.02(17) ?
C9 C11 C12 O4 . . . . 65.3(2) ?
N2 C11 C12 C13 . . . . -63.6(2) ?
C9 C11 C12 C13 . . . . -179.3(2) ?
O4 C12 C13 O7 . . . . 75.3(2) ?
C11 C12 C13 O7 . . . . -43.2(3) ?
O4 C12 C13 C14 . . . . -40.9(2) ?
C11 C12 C13 C14 . . . . -159.34(19) ?
O7 C13 C14 O6 . . . . 163.81(18) ?
C12 C13 C14 O6 . . . . -81.6(2) ?
O7 C13 C14 C15 . . . . -86.0(2) ?
C12 C13 C14 C15 . . . . 28.5(2) ?
O6 C14 C15 O5 . . . . -11.6(2) ?
C13 C14 C15 O5 . . . . -125.6(2) ?
O6 C14 C15 O4 . . . . 107.1(2) ?
C13 C14 C15 O4 . . . . -6.9(3) ?
O7 C19 C20 C21 . . . . -118.0(3) ?
O7 C19 C20 C25 . . . . 64.0(3) ?
C25 C20 C21 C22 . . . . 1.6(4) ?
C19 C20 C21 C22 . . . . -176.4(2) ?
C20 C21 C22 C23 . . . . -1.0(4) ?
C21 C22 C23 C24 . . . . -0.1(5) ?
C22 C23 C24 C25 . . . . 0.6(5) ?
C23 C24 C25 C20 . . . . 0.0(4) ?
C21 C20 C25 C24 . . . . -1.1(4) ?
C19 C20 C25 C24 . . . . 177.0(3) ?
C31 C26 C27 C28 . . . . -1.9(4) ?
N2 C26 C27 C28 . . . . -175.4(3) ?
C26 C27 C28 C29 . . . . 0.9(5) ?
C27 C28 C29 C30 . . . . -0.1(6) ?
C28 C29 C30 C31 . . . . 0.3(6) ?
C29 C30 C31 C26 . . . . -1.4(5) ?
C27 C26 C31 C30 . . . . 2.2(4) ?
N2 C26 C31 C30 . . . . 175.7(3) ?
O2 C7 N1 C8 . . . . -175.9(2) ?
C10 C7 N1 C8 . . . . 5.6(3) ?
O2 C7 N1 C6 . . . . 8.6(4) ?
C10 C7 N1 C6 . . . . -169.94(19) ?
O1 C8 N1 C7 . . . . 172.1(2) ?
C9 C8 N1 C7 . . . . -9.4(3) ?
O1 C8 N1 C6 . . . . -12.3(4) ?
C9 C8 N1 C6 . . . . 166.1(2) ?
C1 C6 N1 C7 . . . . 134.2(2) ?
C5 C6 N1 C7 . . . . -43.7(3) ?
C1 C6 N1 C8 . . . . -40.8(3) ?
C5 C6 N1 C8 . . . . 141.3(2) ?
C31 C26 N2 O3 . . . . 27.9(3) ?
C27 C26 N2 O3 . . . . -158.7(2) ?
C31 C26 N2 C11 . . . . 149.0(2) ?
C27 C26 N2 C11 . . . . -37.7(3) ?
C12 C11 N2 C26 . . . . 148.6(2) ?
C9 C11 N2 C26 . . . . -91.2(2) ?
C12 C11 N2 O3 . . . . -86.4(2) ?
C9 C11 N2 O3 . . . . 33.8(2) ?
C26 N2 O3 C10 . . . . 91.0(2) ?
C11 N2 O3 C10 . . . . -39.3(2) ?
C9 C10 O3 N2 . . . . 28.7(2) ?
C7 C10 O3 N2 . . . . -85.5(2) ?
O5 C15 O4 C12 . . . . 95.9(2) ?
C14 C15 O4 C12 . . . . -19.5(3) ?
C11 C12 O4 C15 . . . . 160.8(2) ?
C13 C12 O4 C15 . . . . 38.2(2) ?
O4 C15 O5 C16 . . . . -120.5(2) ?
C14 C15 O5 C16 . . . . -4.1(3) ?
O6 C16 O5 C15 . . . . 18.4(3) ?
C18 C16 O5 C15 . . . . -101.0(3) ?
C17 C16 O5 C15 . . . . 135.0(3) ?
C13 C14 O6 C16 . . . . 133.4(2) ?
C15 C14 O6 C16 . . . . 23.3(2) ?
O5 C16 O6 C14 . . . . -26.3(3) ?
C18 C16 O6 C14 . . . . 92.6(3) ?
C17 C16 O6 C14 . . . . -143.4(2) ?
C14 C13 O7 C19 . . . . -109.0(2) ?
C12 C13 O7 C19 . . . . 141.2(2) ?
C20 C19 O7 C13 . . . . 70.5(3) ?

loop_
_cod_related_entry_id
_cod_related_entry_database
_cod_related_entry_code
1 ChemSpider 30655760
